data_4087134
loop_
_publ_author_name
'Song, Li-Cheng'
'Lu, Yu'
'Zhu, Liang'
'Li, Qian-Li'

_publ_section_title
;
 Dithiolato- and Diselenolato-Bridged Nickel--Iron Biomimetics for the
 Active Site of [NiFe]Hydrogenases
;
_journal_issue 3
_journal_name_full Organometallics
_journal_page_first 750
_journal_paper_doi 10.1021/acs.organomet.6b00942
_journal_volume 36
_journal_year 2017
_chemical_formula_sum 'C37 H33 B Cl2 F4 Fe Ni O3 P2 S2'
_chemical_formula_weight 923.96
_chemical_name_systematic
; 
 ? 
;
_space_group_IT_number 14
_symmetry_cell_setting monoclinic
_symmetry_space_group_name_Hall '-P 2ybc'
_symmetry_space_group_name_H-M 'P 1 21/c 1'
_atom_sites_solution_hydrogens geom
_atom_sites_solution_primary direct
_atom_sites_solution_secondary difmap
_audit_creation_method SHELXL-97
_cell_angle_alpha 90.00
_cell_angle_beta 90.594(3)
_cell_angle_gamma 90.00
_cell_formula_units_Z 4
_cell_length_a 15.146(4)
_cell_length_b 10.181(2)
_cell_length_c 25.035(6)
_cell_measurement_reflns_used 12352
_cell_measurement_temperature 113(2)
_cell_measurement_theta_max 28.0
_cell_measurement_theta_min 1.6
_cell_volume 3860.2(16)
_computing_cell_refinement CrystalClear
_computing_data_collection CrystalClear
_computing_data_reduction CrystalClear
_computing_molecular_graphics 'Bruker SHELXTL'
_computing_publication_material 'CrystalStructure 3.8'
_computing_structure_refinement 'SHELXL-97 (Sheldrick, 1997)'
_computing_structure_solution 'SHELXS-97 (Sheldrick, 1990)'
_diffrn_ambient_temperature 113(2)
_diffrn_detector_area_resol_mean 14.22
_diffrn_measured_fraction_theta_full 0.997
_diffrn_measured_fraction_theta_max 0.997
_diffrn_measurement_device_type 'Rigaku Saturn724 CCD'
_diffrn_measurement_method '\w and \f scans'
_diffrn_radiation_monochromator multilayer
_diffrn_radiation_source 'rotating anode'
_diffrn_radiation_type MoK\a
_diffrn_radiation_wavelength 0.71073
_diffrn_reflns_av_R_equivalents 0.0658
_diffrn_reflns_av_sigmaI/netI 0.0630
_diffrn_reflns_limit_h_max 19
_diffrn_reflns_limit_h_min -19
_diffrn_reflns_limit_k_max 13
_diffrn_reflns_limit_k_min -12
_diffrn_reflns_limit_l_max 32
_diffrn_reflns_limit_l_min -32
_diffrn_reflns_number 42677
_diffrn_reflns_theta_full 27.89
_diffrn_reflns_theta_max 27.89
_diffrn_reflns_theta_min 1.34
_diffrn_standards_decay_% 0
_diffrn_standards_interval_count 0
_diffrn_standards_interval_time 0
_diffrn_standards_number 0
_exptl_absorpt_coefficient_mu 1.249
_exptl_absorpt_correction_T_max 0.8645
_exptl_absorpt_correction_T_min 0.7882
_exptl_absorpt_correction_type multi-scan
_exptl_absorpt_process_details crystalclear
_exptl_crystal_colour red
_exptl_crystal_density_diffrn 1.590
_exptl_crystal_density_method 'not measured'
_exptl_crystal_description prism
_exptl_crystal_F_000 1880
_exptl_crystal_size_max 0.20
_exptl_crystal_size_mid 0.18
_exptl_crystal_size_min 0.12
_refine_diff_density_max 0.727
_refine_diff_density_min -0.591
_refine_diff_density_rms 0.122
_refine_ls_extinction_method none
_refine_ls_goodness_of_fit_ref 1.039
_refine_ls_hydrogen_treatment mixed
_refine_ls_matrix_type full
_refine_ls_number_parameters 519
_refine_ls_number_reflns 9182
_refine_ls_number_restraints 98
_refine_ls_restrained_S_all 1.063
_refine_ls_R_factor_all 0.0591
_refine_ls_R_factor_gt 0.0450
_refine_ls_shift/su_max 0.003
_refine_ls_shift/su_mean 0.000
_refine_ls_structure_factor_coef Fsqd
_refine_ls_weighting_details 'calc w=1/[\s^2^(Fo^2^)+(0.0545P)^2^+0.0000P] where P=(Fo^2^+2Fc^2^)/3'
_refine_ls_weighting_scheme calc
_refine_ls_wR_factor_gt 0.1037
_refine_ls_wR_factor_ref 0.1162
_reflns_number_gt 7484
_reflns_number_total 9182
_reflns_threshold_expression >2sigma(I)
_cod_data_source_file om6b00942_si_002.cif
_cod_data_source_block 3a
_cod_depositor_comments
;
The following automatic conversions were performed:

'_symmetry_cell_setting' value 'Monoclinic' changed to 'monoclinic'
according to
/home/data/users/saulius/crontab/automatic-downloads/current/ACS/lib/dictionaries/cif_core.dic
dictionary named 'cif_core.dic' version 2.4.2 from 2011-04-26.

Automatic conversion script
Id: cif_fix_values 4973 2017-02-22 13:04:09Z antanas 
;
_cod_original_cell_volume 3860.1(16)
_cod_original_sg_symbol_H-M P2(1)/c
_cod_database_code 4087134

loop_
_symmetry_equiv_pos_as_xyz
'x, y, z'
'-x, y+1/2, -z+1/2'
'-x, -y, -z'
'x, -y-1/2, z-1/2'

loop_
_atom_site_label
_atom_site_type_symbol
_atom_site_fract_x
_atom_site_fract_y
_atom_site_fract_z
_atom_site_U_iso_or_equiv
_atom_site_adp_type
_atom_site_occupancy
_atom_site_symmetry_multiplicity
_atom_site_calc_flag
_atom_site_refinement_flags
_atom_site_disorder_assembly
_atom_site_disorder_group
Fe1 Fe 0.40987(3) 0.50279(4) 0.178308(16) 0.01880(11) Uani 1 1 d . . .
Ni1 Ni 0.29007(2) 0.55506(3) 0.105058(13) 0.01486(10) Uani 1 1 d . . .
P1 P 0.29263(5) 0.73033(7) 0.05744(3) 0.01647(16) Uani 1 1 d . . .
P2 P 0.15349(5) 0.59623(7) 0.12228(3) 0.01545(16) Uani 1 1 d . . .
S1 S 0.43032(5) 0.51174(7) 0.08687(3) 0.01994(16) Uani 1 1 d . . .
S2 S 0.28675(5) 0.37787(7) 0.15579(3) 0.01997(16) Uani 1 1 d . . .
O1 O 0.54858(16) 0.7032(2) 0.18957(10) 0.0368(6) Uani 1 1 d . . .
O2 O 0.52467(16) 0.2745(2) 0.20126(10) 0.0386(6) Uani 1 1 d . . .
O3 O 0.33324(16) 0.5382(3) 0.28431(9) 0.0393(6) Uani 1 1 d . . .
C1 C 0.4949(2) 0.6258(3) 0.18573(12) 0.0257(7) Uani 1 1 d . . .
C2 C 0.4805(2) 0.3623(3) 0.19178(12) 0.0265(7) Uani 1 1 d . . .
C3 C 0.3646(2) 0.5235(3) 0.24403(12) 0.0255(7) Uani 1 1 d . . .
C4 C 0.4419(2) 0.3446(3) 0.06186(13) 0.0288(7) Uani 1 1 d . . .
H4A H 0.4618 0.3492 0.0244 0.035 Uiso 1 1 calc R . .
H4B H 0.4891 0.3005 0.0828 0.035 Uiso 1 1 calc R . .
C5 C 0.3600(2) 0.2598(3) 0.06366(13) 0.0318(8) Uani 1 1 d . . .
H5A H 0.3735 0.1742 0.0468 0.038 Uiso 1 1 calc R . .
H5B H 0.3132 0.3023 0.0419 0.038 Uiso 1 1 calc R . .
C6 C 0.3241(2) 0.2343(3) 0.11884(13) 0.0299(7) Uani 1 1 d . . .
H6A H 0.3706 0.1900 0.1403 0.036 Uiso 1 1 calc R . .
H6B H 0.2739 0.1724 0.1154 0.036 Uiso 1 1 calc R . .
C7 C 0.38328(19) 0.8378(3) 0.07586(11) 0.0179(6) Uani 1 1 d . . .
C8 C 0.3826(2) 0.8940(3) 0.12677(12) 0.0228(6) Uani 1 1 d . . .
H8 H 0.3321 0.8854 0.1487 0.027 Uiso 1 1 calc R . .
C9 C 0.4560(2) 0.9624(3) 0.14523(12) 0.0251(7) Uani 1 1 d . . .
H9 H 0.4558 1.0001 0.1799 0.030 Uiso 1 1 calc R . .
C10 C 0.5297(2) 0.9761(3) 0.11321(13) 0.0266(7) Uani 1 1 d . . .
H10 H 0.5800 1.0226 0.1260 0.032 Uiso 1 1 calc R . .
C11 C 0.5294(2) 0.9217(3) 0.06277(13) 0.0289(7) Uani 1 1 d . . .
H11 H 0.5797 0.9315 0.0408 0.035 Uiso 1 1 calc R . .
C12 C 0.4570(2) 0.8534(3) 0.04380(12) 0.0231(6) Uani 1 1 d . . .
H12 H 0.4574 0.8170 0.0089 0.028 Uiso 1 1 calc R . .
C13 C 0.29807(19) 0.7044(3) -0.01470(11) 0.0230(6) Uani 1 1 d . . .
C14 C 0.3143(2) 0.5794(4) -0.03413(12) 0.0290(7) Uani 1 1 d . . .
H14 H 0.3227 0.5082 -0.0101 0.035 Uiso 1 1 calc R . .
C15 C 0.3184(2) 0.5582(4) -0.08934(14) 0.0421(10) Uani 1 1 d . . .
H15 H 0.3302 0.4728 -0.1027 0.051 Uiso 1 1 calc R . .
C16 C 0.3052(2) 0.6606(5) -0.12402(13) 0.0491(12) Uani 1 1 d . . .
H16 H 0.3079 0.6458 -0.1614 0.059 Uiso 1 1 calc R . .
C17 C 0.2879(2) 0.7851(5) -0.10504(13) 0.0452(11) Uani 1 1 d . . .
H17 H 0.2780 0.8553 -0.1293 0.054 Uiso 1 1 calc R . .
C18 C 0.2849(2) 0.8076(4) -0.05025(12) 0.0320(8) Uani 1 1 d . . .
H18 H 0.2739 0.8935 -0.0371 0.038 Uiso 1 1 calc R . .
C19 C 0.19262(19) 0.8242(3) 0.06964(11) 0.0187(6) Uani 1 1 d . . .
C20 C 0.1780(2) 0.9528(3) 0.05179(13) 0.0293(7) Uani 1 1 d . . .
H20 H 0.2240 1.0005 0.0352 0.035 Uiso 1 1 calc R . .
C21 C 0.0964(2) 1.0097(3) 0.05848(15) 0.0358(8) Uani 1 1 d . . .
H21 H 0.0863 1.0969 0.0464 0.043 Uiso 1 1 calc R . .
C22 C 0.0287(2) 0.9405(3) 0.08276(14) 0.0323(8) Uani 1 1 d . . .
H22 H -0.0281 0.9794 0.0857 0.039 Uiso 1 1 calc R . .
C23 C 0.0431(2) 0.8162(3) 0.10266(12) 0.0246(7) Uani 1 1 d . . .
H23 H -0.0026 0.7706 0.1206 0.029 Uiso 1 1 calc R . .
C24 C 0.12580(19) 0.7579(3) 0.09616(11) 0.0178(6) Uani 1 1 d . . .
C25 C 0.07582(19) 0.4835(3) 0.09153(11) 0.0181(6) Uani 1 1 d . . .
C26 C 0.1020(2) 0.4181(3) 0.04523(11) 0.0200(6) Uani 1 1 d . . .
H26 H 0.1604 0.4286 0.0324 0.024 Uiso 1 1 calc R . .
C27 C 0.0429(2) 0.3379(3) 0.01794(12) 0.0233(6) Uani 1 1 d . . .
H27 H 0.0603 0.2951 -0.0140 0.028 Uiso 1 1 calc R . .
C28 C -0.0417(2) 0.3203(3) 0.03741(12) 0.0244(7) Uani 1 1 d . . .
H28 H -0.0816 0.2634 0.0192 0.029 Uiso 1 1 calc R . .
C29 C -0.0682(2) 0.3848(3) 0.08294(12) 0.0279(7) Uani 1 1 d . . .
H29 H -0.1264 0.3724 0.0958 0.034 Uiso 1 1 calc R . .
C30 C -0.0099(2) 0.4685(3) 0.11044(12) 0.0238(6) Uani 1 1 d . . .
H30 H -0.0285 0.5142 0.1414 0.029 Uiso 1 1 calc R . .
C31 C 0.12932(19) 0.6058(3) 0.19311(11) 0.0186(6) Uani 1 1 d . . .
C32 C 0.1387(2) 0.7258(3) 0.21963(11) 0.0251(7) Uani 1 1 d . . .
H32 H 0.1538 0.8024 0.2001 0.030 Uiso 1 1 calc R . .
C33 C 0.1260(2) 0.7335(3) 0.27427(12) 0.0311(8) Uani 1 1 d . . .
H33 H 0.1316 0.8155 0.2921 0.037 Uiso 1 1 calc R . .
C34 C 0.1053(2) 0.6216(4) 0.30284(13) 0.0345(8) Uani 1 1 d . . .
H34 H 0.0968 0.6271 0.3403 0.041 Uiso 1 1 calc R . .
C35 C 0.0971(2) 0.5021(3) 0.27726(13) 0.0286(7) Uani 1 1 d . . .
H35 H 0.0836 0.4255 0.2972 0.034 Uiso 1 1 calc R . .
C36 C 0.1083(2) 0.4935(3) 0.22245(12) 0.0221(6) Uani 1 1 d . . .
H36 H 0.1018 0.4113 0.2049 0.027 Uiso 1 1 calc R . .
F1 F 0.1569(4) 0.2731(6) 0.8931(3) 0.064(2) Uani 0.756(6) 1 d PDU A 1
F2 F 0.2957(2) 0.2120(5) 0.88411(19) 0.0831(17) Uani 0.756(6) 1 d PDU A 1
F3 F 0.2348(3) 0.1999(6) 0.96511(15) 0.0915(18) Uani 0.756(6) 1 d PDU A 1
F4 F 0.1873(4) 0.0679(4) 0.9036(2) 0.1047(19) Uani 0.756(6) 1 d PDU A 1
F1' F 0.1704(14) 0.3014(16) 0.9076(9) 0.047(4) Uani 0.244(6) 1 d PDU A 2
F2' F 0.2503(12) 0.1136(16) 0.8759(6) 0.100(5) Uani 0.244(6) 1 d PDU A 2
F3' F 0.2975(7) 0.2674(12) 0.9274(6) 0.081(4) Uani 0.244(6) 1 d PDU A 2
F4' F 0.2037(11) 0.1402(15) 0.9600(5) 0.083(4) Uani 0.244(6) 1 d PDU A 2
B1 B 0.2224(3) 0.1936(4) 0.91285(14) 0.0356(9) Uani 1 1 d D . .
Cl1 Cl 0.29072(7) 0.04045(10) 0.24614(4) 0.0474(3) Uani 1 1 d . . .
Cl2 Cl 0.11036(7) 0.13108(11) 0.25495(5) 0.0536(3) Uani 1 1 d . . .
C37 C 0.2199(2) 0.1571(4) 0.27509(15) 0.0409(9) Uani 1 1 d . . .
H37A H 0.2244 0.1510 0.3145 0.049 Uiso 1 1 calc R . .
H37B H 0.2385 0.2464 0.2644 0.049 Uiso 1 1 calc R . .
H1 H 0.339(2) 0.613(4) 0.1657(14) 0.043(10) Uiso 1 1 d . . .

loop_
_atom_site_aniso_label
_atom_site_aniso_U_11
_atom_site_aniso_U_22
_atom_site_aniso_U_33
_atom_site_aniso_U_23
_atom_site_aniso_U_13
_atom_site_aniso_U_12
Fe1 0.0188(2) 0.0209(2) 0.0168(2) 0.00097(16) -0.00120(17) 0.00206(17)
Ni1 0.0154(2) 0.01511(19) 0.01412(17) 0.00044(13) 0.00081(14) 0.00073(14)
P1 0.0180(4) 0.0183(4) 0.0131(3) 0.0017(3) -0.0006(3) -0.0014(3)
P2 0.0156(4) 0.0168(4) 0.0139(3) -0.0002(3) 0.0010(3) 0.0006(3)
S1 0.0181(4) 0.0228(4) 0.0190(3) -0.0008(3) 0.0031(3) 0.0033(3)
S2 0.0214(4) 0.0165(3) 0.0219(4) 0.0028(3) 0.0006(3) 0.0010(3)
O1 0.0330(14) 0.0367(14) 0.0405(14) 0.0033(11) -0.0084(11) -0.0073(12)
O2 0.0330(14) 0.0387(14) 0.0443(15) 0.0130(12) 0.0056(11) 0.0154(12)
O3 0.0379(15) 0.0625(17) 0.0176(12) -0.0043(11) 0.0022(10) 0.0011(13)
C1 0.0284(18) 0.0293(17) 0.0192(15) 0.0035(12) -0.0044(13) 0.0066(14)
C2 0.0246(17) 0.0315(18) 0.0235(15) 0.0039(13) 0.0021(13) 0.0006(14)
C3 0.0220(17) 0.0332(17) 0.0211(15) 0.0001(13) -0.0084(13) 0.0004(13)
C4 0.0306(18) 0.0287(17) 0.0271(16) -0.0051(13) 0.0056(13) 0.0093(14)
C5 0.035(2) 0.0239(17) 0.0366(19) -0.0106(14) 0.0019(15) 0.0038(14)
C6 0.0341(19) 0.0169(15) 0.0387(19) -0.0044(13) -0.0018(15) 0.0017(14)
C7 0.0196(15) 0.0175(14) 0.0167(13) 0.0019(11) -0.0021(11) 0.0000(11)
C8 0.0246(17) 0.0238(15) 0.0199(14) -0.0001(12) 0.0003(12) -0.0006(13)
C9 0.0309(18) 0.0205(15) 0.0238(15) -0.0046(12) -0.0040(13) 0.0000(13)
C10 0.0240(17) 0.0259(16) 0.0296(17) 0.0027(13) -0.0052(13) -0.0060(13)
C11 0.0208(17) 0.0398(19) 0.0262(16) 0.0034(14) 0.0020(13) -0.0040(14)
C12 0.0240(17) 0.0248(16) 0.0204(14) -0.0009(12) 0.0006(12) -0.0023(13)
C13 0.0174(15) 0.0357(17) 0.0160(14) 0.0011(12) -0.0007(11) -0.0089(13)
C14 0.0212(17) 0.045(2) 0.0203(15) -0.0049(14) -0.0015(13) -0.0061(15)
C15 0.0227(19) 0.078(3) 0.0261(18) -0.0189(19) 0.0050(14) -0.0057(18)
C16 0.024(2) 0.108(4) 0.0148(15) -0.005(2) 0.0032(14) -0.025(2)
C17 0.034(2) 0.083(3) 0.0181(16) 0.0154(18) -0.0056(15) -0.032(2)
C18 0.0302(19) 0.045(2) 0.0204(15) 0.0105(14) -0.0059(13) -0.0188(16)
C19 0.0196(15) 0.0182(14) 0.0181(13) 0.0010(11) -0.0044(11) 0.0016(11)
C20 0.0305(19) 0.0216(16) 0.0356(18) 0.0067(13) -0.0044(15) -0.0030(14)
C21 0.038(2) 0.0233(17) 0.046(2) 0.0074(15) -0.0036(17) 0.0086(15)
C22 0.0301(19) 0.0296(18) 0.0371(19) -0.0030(14) -0.0057(15) 0.0148(15)
C23 0.0225(17) 0.0265(16) 0.0246(15) -0.0024(12) -0.0010(12) 0.0040(13)
C24 0.0197(15) 0.0188(14) 0.0151(13) -0.0032(11) -0.0012(11) 0.0011(11)
C25 0.0169(15) 0.0191(14) 0.0183(14) 0.0031(11) -0.0018(11) 0.0004(11)
C26 0.0214(16) 0.0174(14) 0.0211(14) 0.0025(11) 0.0004(12) 0.0019(12)
C27 0.0282(17) 0.0186(14) 0.0230(15) -0.0013(12) -0.0066(13) 0.0027(13)
C28 0.0254(17) 0.0210(15) 0.0265(16) 0.0026(12) -0.0104(13) -0.0057(13)
C29 0.0201(16) 0.0350(18) 0.0287(17) 0.0057(14) -0.0004(13) -0.0055(14)
C30 0.0210(16) 0.0263(16) 0.0240(15) 0.0006(12) 0.0016(12) -0.0012(13)
C31 0.0174(15) 0.0234(15) 0.0151(13) -0.0005(11) 0.0009(11) 0.0007(12)
C32 0.0291(18) 0.0273(16) 0.0190(14) -0.0012(12) 0.0017(13) -0.0044(13)
C33 0.040(2) 0.0362(18) 0.0176(15) -0.0095(13) 0.0029(14) -0.0044(15)
C34 0.040(2) 0.047(2) 0.0170(15) -0.0014(14) 0.0034(14) -0.0026(17)
C35 0.0301(19) 0.0341(18) 0.0218(15) 0.0065(13) 0.0040(13) 0.0017(14)
C36 0.0232(17) 0.0239(15) 0.0193(14) 0.0007(12) 0.0015(12) 0.0008(12)
F1 0.029(2) 0.097(4) 0.065(4) 0.035(3) 0.005(2) 0.010(3)
F2 0.039(2) 0.122(4) 0.088(3) 0.050(3) 0.031(2) 0.036(2)
F3 0.095(4) 0.145(5) 0.034(2) -0.017(2) -0.020(2) -0.012(3)
F4 0.115(4) 0.070(3) 0.129(4) -0.032(3) -0.010(3) -0.017(3)
F1' 0.037(7) 0.049(6) 0.056(8) 0.007(5) 0.007(5) 0.022(6)
F2' 0.113(8) 0.092(7) 0.096(7) -0.033(6) 0.020(6) 0.008(7)
F3' 0.071(6) 0.078(6) 0.092(7) 0.015(6) -0.020(6) -0.004(5)
F4' 0.104(8) 0.075(7) 0.070(7) 0.049(6) 0.006(6) 0.002(6)
B1 0.035(2) 0.044(2) 0.028(2) 0.0072(18) 0.0042(17) 0.0060(19)
Cl1 0.0424(6) 0.0571(6) 0.0429(5) -0.0142(5) 0.0077(4) -0.0002(5)
Cl2 0.0377(6) 0.0504(6) 0.0725(7) 0.0100(5) -0.0028(5) -0.0066(5)
C37 0.037(2) 0.040(2) 0.046(2) -0.0079(17) 0.0031(17) -0.0053(17)

loop_
_atom_type_symbol
_atom_type_description
_atom_type_scat_dispersion_real
_atom_type_scat_dispersion_imag
_atom_type_scat_source
C C 0.0033 0.0016 'International Tables Vol C Tables 4.2.6.8 and 6.1.1.4'
H H 0.0000 0.0000 'International Tables Vol C Tables 4.2.6.8 and 6.1.1.4'
B B 0.0013 0.0007 'International Tables Vol C Tables 4.2.6.8 and 6.1.1.4'
O O 0.0106 0.0060 'International Tables Vol C Tables 4.2.6.8 and 6.1.1.4'
F F 0.0171 0.0103 'International Tables Vol C Tables 4.2.6.8 and 6.1.1.4'
S S 0.1246 0.1234 'International Tables Vol C Tables 4.2.6.8 and 6.1.1.4'
P P 0.1023 0.0942 'International Tables Vol C Tables 4.2.6.8 and 6.1.1.4'
Cl Cl 0.1484 0.1585 'International Tables Vol C Tables 4.2.6.8 and 6.1.1.4'
Ni Ni 0.3393 1.1124 'International Tables Vol C Tables 4.2.6.8 and 6.1.1.4'
Fe Fe 0.3463 0.8444 'International Tables Vol C Tables 4.2.6.8 and 6.1.1.4'

loop_
_geom_angle_atom_site_label_1
_geom_angle_atom_site_label_2
_geom_angle_atom_site_label_3
_geom_angle
C3 Fe1 C1 95.90(14)
C3 Fe1 C2 98.72(14)
C1 Fe1 C2 96.27(14)
C3 Fe1 S1 162.68(10)
C1 Fe1 S1 88.39(10)
C2 Fe1 S1 97.48(10)
C3 Fe1 S2 88.48(10)
C1 Fe1 S2 167.33(10)
C2 Fe1 S2 94.79(10)
S1 Fe1 S2 84.08(3)
C3 Fe1 H1 80.5(13)
C1 Fe1 H1 90.5(13)
C2 Fe1 H1 173.2(13)
S1 Fe1 H1 82.7(13)
S2 Fe1 H1 78.5(12)
P1 Ni1 P2 88.41(3)
P1 Ni1 S2 178.57(3)
P2 Ni1 S2 90.93(3)
P1 Ni1 S1 91.63(3)
P2 Ni1 S1 179.59(3)
S2 Ni1 S1 89.03(3)
P1 Ni1 H1 100.7(12)
P2 Ni1 H1 98.9(11)
S2 Ni1 H1 78.1(11)
S1 Ni1 H1 81.5(11)
C7 P1 C19 105.66(13)
C7 P1 C13 107.28(13)
C19 P1 C13 106.73(13)
C7 P1 Ni1 112.25(9)
C19 P1 Ni1 108.89(10)
C13 P1 Ni1 115.45(11)
C25 P2 C31 108.20(13)
C25 P2 C24 105.95(13)
C31 P2 C24 104.75(13)
C25 P2 Ni1 114.32(10)
C31 P2 Ni1 114.12(9)
C24 P2 Ni1 108.77(10)
C4 S1 Ni1 110.57(11)
C4 S1 Fe1 108.50(11)
Ni1 S1 Fe1 70.56(3)
C6 S2 Ni1 110.76(11)
C6 S2 Fe1 108.05(11)
Ni1 S2 Fe1 70.67(3)
O1 C1 Fe1 178.9(3)
O2 C2 Fe1 178.7(3)
O3 C3 Fe1 177.3(3)
C5 C4 S1 116.2(2)
C5 C4 H4A 108.2
S1 C4 H4A 108.2
C5 C4 H4B 108.2
S1 C4 H4B 108.2
H4A C4 H4B 107.4
C4 C5 C6 115.3(3)
C4 C5 H5A 108.4
C6 C5 H5A 108.4
C4 C5 H5B 108.4
C6 C5 H5B 108.4
H5A C5 H5B 107.5
C5 C6 S2 116.3(2)
C5 C6 H6A 108.2
S2 C6 H6A 108.2
C5 C6 H6B 108.2
S2 C6 H6B 108.2
H6A C6 H6B 107.4
C12 C7 C8 119.5(3)
C12 C7 P1 122.2(2)
C8 C7 P1 117.9(2)
C9 C8 C7 119.8(3)
C9 C8 H8 120.1
C7 C8 H8 120.1
C8 C9 C10 120.3(3)
C8 C9 H9 119.9
C10 C9 H9 119.9
C11 C10 C9 119.6(3)
C11 C10 H10 120.2
C9 C10 H10 120.2
C10 C11 C12 120.8(3)
C10 C11 H11 119.6
C12 C11 H11 119.6
C11 C12 C7 119.9(3)
C11 C12 H12 120.0
C7 C12 H12 120.0
C14 C13 C18 119.6(3)
C14 C13 P1 119.3(2)
C18 C13 P1 121.0(3)
C13 C14 C15 119.8(3)
C13 C14 H14 120.1
C15 C14 H14 120.1
C16 C15 C14 120.0(4)
C16 C15 H15 120.0
C14 C15 H15 120.0
C15 C16 C17 120.5(3)
C15 C16 H16 119.7
C17 C16 H16 119.7
C16 C17 C18 119.9(4)
C16 C17 H17 120.0
C18 C17 H17 120.0
C13 C18 C17 120.1(4)
C13 C18 H18 120.0
C17 C18 H18 120.0
C24 C19 C20 119.5(3)
C24 C19 P1 115.9(2)
C20 C19 P1 124.6(2)
C21 C20 C19 119.6(3)
C21 C20 H20 120.2
C19 C20 H20 120.2
C20 C21 C22 120.5(3)
C20 C21 H21 119.7
C22 C21 H21 119.7
C23 C22 C21 120.6(3)
C23 C22 H22 119.7
C21 C22 H22 119.7
C22 C23 C24 119.1(3)
C22 C23 H23 120.4
C24 C23 H23 120.4
C19 C24 C23 120.5(3)
C19 C24 P2 116.4(2)
C23 C24 P2 123.1(2)
C30 C25 C26 120.2(3)
C30 C25 P2 121.9(2)
C26 C25 P2 117.8(2)
C27 C26 C25 120.1(3)
C27 C26 H26 119.9
C25 C26 H26 119.9
C26 C27 C28 119.8(3)
C26 C27 H27 120.1
C28 C27 H27 120.1
C29 C28 C27 120.4(3)
C29 C28 H28 119.8
C27 C28 H28 119.8
C28 C29 C30 120.5(3)
C28 C29 H29 119.7
C30 C29 H29 119.7
C25 C30 C29 118.9(3)
C25 C30 H30 120.6
C29 C30 H30 120.6
C36 C31 C32 119.2(3)
C36 C31 P2 121.2(2)
C32 C31 P2 119.3(2)
C33 C32 C31 120.3(3)
C33 C32 H32 119.8
C31 C32 H32 119.8
C34 C33 C32 119.9(3)
C34 C33 H33 120.1
C32 C33 H33 120.1
C35 C34 C33 120.4(3)
C35 C34 H34 119.8
C33 C34 H34 119.8
C34 C35 C36 120.2(3)
C34 C35 H35 119.9
C36 C35 H35 119.9
C35 C36 C31 120.0(3)
C35 C36 H36 120.0
C31 C36 H36 120.0
F2' B1 F3 133.4(8)
F2' B1 F4' 116.5(11)
F3 B1 F4' 34.1(7)
F2' B1 F2 55.3(9)
F3 B1 F2 114.4(4)
F4' B1 F2 135.7(8)
F2' B1 F1' 128.9(12)
F3 B1 F1' 97.7(9)
F4' B1 F1' 106.7(13)
F2 B1 F1' 108.5(12)
F2' B1 F1 110.6(8)
F3 B1 F1 115.1(5)
F4' B1 F1 113.7(8)
F2 B1 F1 108.9(4)
F1' B1 F1 21.3(10)
F2' B1 F4 56.0(9)
F3 B1 F4 104.9(4)
F4' B1 F4 71.9(8)
F2 B1 F4 110.7(4)
F1' B1 F4 120.2(11)
F1 B1 F4 102.0(5)
F2' B1 F3' 104.4(10)
F3 B1 F3' 67.2(7)
F4' B1 F3' 99.6(9)
F2 B1 F3' 52.7(7)
F1' B1 F3' 93.4(12)
F1 B1 F3' 111.0(7)
F4 B1 F3' 146.3(6)
Cl2 C37 Cl1 111.0(2)
Cl2 C37 H37A 109.4
Cl1 C37 H37A 109.4
Cl2 C37 H37B 109.4
Cl1 C37 H37B 109.4
H37A C37 H37B 108.0

loop_
_geom_bond_atom_site_label_1
_geom_bond_atom_site_label_2
_geom_bond_distance
Fe1 C3 1.801(3)
Fe1 C1 1.804(3)
Fe1 C2 1.815(3)
Fe1 S1 2.3148(10)
Fe1 S2 2.3219(9)
Fe1 H1 1.59(3)
Ni1 P1 2.1466(9)
Ni1 P2 2.1585(9)
Ni1 S2 2.2071(9)
Ni1 S1 2.2212(9)
Ni1 H1 1.78(3)
P1 C7 1.811(3)
P1 C19 1.820(3)
P1 C13 1.828(3)
P2 C25 1.810(3)
P2 C31 1.817(3)
P2 C24 1.819(3)
S1 C4 1.823(3)
S2 C6 1.823(3)
O1 C1 1.136(4)
O2 C2 1.140(4)
O3 C3 1.129(4)
C4 C5 1.512(5)
C4 H4A 0.9900
C4 H4B 0.9900
C5 C6 1.512(5)
C5 H5A 0.9900
C5 H5B 0.9900
C6 H6A 0.9900
C6 H6B 0.9900
C7 C12 1.390(4)
C7 C8 1.397(4)
C8 C9 1.386(4)
C8 H8 0.9500
C9 C10 1.388(4)
C9 H9 0.9500
C10 C11 1.379(4)
C10 H10 0.9500
C11 C12 1.379(4)
C11 H11 0.9500
C12 H12 0.9500
C13 C14 1.385(5)
C13 C18 1.390(4)
C14 C15 1.401(4)
C14 H14 0.9500
C15 C16 1.370(6)
C15 H15 0.9500
C16 C17 1.379(6)
C16 H16 0.9500
C17 C18 1.392(5)
C17 H17 0.9500
C18 H18 0.9500
C19 C24 1.391(4)
C19 C20 1.400(4)
C20 C21 1.376(5)
C20 H20 0.9500
C21 C22 1.389(5)
C21 H21 0.9500
C22 C23 1.377(4)
C22 H22 0.9500
C23 C24 1.397(4)
C23 H23 0.9500
C25 C30 1.395(4)
C25 C26 1.398(4)
C26 C27 1.386(4)
C26 H26 0.9500
C27 C28 1.388(4)
C27 H27 0.9500
C28 C29 1.379(4)
C28 H28 0.9500
C29 C30 1.402(4)
C29 H29 0.9500
C30 H30 0.9500
C31 C36 1.397(4)
C31 C32 1.397(4)
C32 C33 1.385(4)
C32 H32 0.9500
C33 C34 1.383(5)
C33 H33 0.9500
C34 C35 1.380(5)
C34 H34 0.9500
C35 C36 1.387(4)
C35 H35 0.9500
C36 H36 0.9500
F1 B1 1.368(6)
F2 B1 1.342(5)
F3 B1 1.321(5)
F4 B1 1.404(5)
F1' B1 1.356(9)
F2' B1 1.307(8)
F3' B1 1.408(8)
F4' B1 1.333(8)
Cl1 C37 1.761(4)
Cl2 C37 1.750(4)
C37 H37A 0.9900
C37 H37B 0.9900

loop_
_geom_torsion_atom_site_label_1
_geom_torsion_atom_site_label_2
_geom_torsion_atom_site_label_3
_geom_torsion_atom_site_label_4
_geom_torsion
P2 Ni1 P1 C7 127.86(11)
S2 Ni1 P1 C7 65.3(14)
S1 Ni1 P1 C7 -52.55(11)
P2 Ni1 P1 C19 11.22(10)
S2 Ni1 P1 C19 -51.3(14)
S1 Ni1 P1 C19 -169.18(10)
P2 Ni1 P1 C13 -108.77(11)
S2 Ni1 P1 C13 -171.3(13)
S1 Ni1 P1 C13 70.83(11)
P1 Ni1 P2 C25 110.42(10)
S2 Ni1 P2 C25 -70.84(10)
S1 Ni1 P2 C25 14(6)
P1 Ni1 P2 C31 -124.28(11)
S2 Ni1 P2 C31 54.45(11)
S1 Ni1 P2 C31 139(6)
P1 Ni1 P2 C24 -7.75(9)
S2 Ni1 P2 C24 170.98(9)
S1 Ni1 P2 C24 -104(6)
P1 Ni1 S1 C4 -127.77(12)
P2 Ni1 S1 C4 -31(6)
S2 Ni1 S1 C4 53.49(12)
P1 Ni1 S1 Fe1 129.12(3)
P2 Ni1 S1 Fe1 -134(6)
S2 Ni1 S1 Fe1 -49.62(3)
C3 Fe1 S1 C4 -124.3(4)
C1 Fe1 S1 C4 130.95(15)
C2 Fe1 S1 C4 34.83(15)
S2 Fe1 S1 C4 -59.24(12)
C3 Fe1 S1 Ni1 -18.3(4)
C1 Fe1 S1 Ni1 -123.10(10)
C2 Fe1 S1 Ni1 140.79(10)
S2 Fe1 S1 Ni1 46.71(3)
P1 Ni1 S2 C6 -171.1(13)
P2 Ni1 S2 C6 126.36(12)
S1 Ni1 S2 C6 -53.23(12)
P1 Ni1 S2 Fe1 -68.5(13)
P2 Ni1 S2 Fe1 -131.04(3)
S1 Ni1 S2 Fe1 49.37(3)
C3 Fe1 S2 C6 -136.42(15)
C1 Fe1 S2 C6 113.0(5)
C2 Fe1 S2 C6 -37.79(15)
S1 Fe1 S2 C6 59.25(12)
C3 Fe1 S2 Ni1 117.28(10)
C1 Fe1 S2 Ni1 6.7(5)
C2 Fe1 S2 Ni1 -144.10(10)
S1 Fe1 S2 Ni1 -47.06(3)
C3 Fe1 C1 O1 -164(15)
C2 Fe1 C1 O1 96(15)
S1 Fe1 C1 O1 -1(15)
S2 Fe1 C1 O1 -54(16)
C3 Fe1 C2 O2 -15(13)
C1 Fe1 C2 O2 82(13)
S1 Fe1 C2 O2 171(100)
S2 Fe1 C2 O2 -105(13)
C1 Fe1 C3 O3 114(7)
C2 Fe1 C3 O3 -148(7)
S1 Fe1 C3 O3 11(7)
S2 Fe1 C3 O3 -54(7)
Ni1 S1 C4 C5 -6.9(3)
Fe1 S1 C4 C5 68.6(2)
S1 C4 C5 C6 -62.1(3)
C4 C5 C6 S2 62.6(3)
Ni1 S2 C6 C5 6.5(3)
Fe1 S2 C6 C5 -69.0(3)
C19 P1 C7 C12 -134.1(2)
C13 P1 C7 C12 -20.5(3)
Ni1 P1 C7 C12 107.3(2)
C19 P1 C7 C8 53.4(3)
C13 P1 C7 C8 167.0(2)
Ni1 P1 C7 C8 -65.2(2)
C12 C7 C8 C9 -1.3(4)
P1 C7 C8 C9 171.4(2)
C7 C8 C9 C10 0.5(5)
C8 C9 C10 C11 0.3(5)
C9 C10 C11 C12 -0.3(5)
C10 C11 C12 C7 -0.5(5)
C8 C7 C12 C11 1.3(4)
P1 C7 C12 C11 -171.1(2)
C7 P1 C13 C14 115.8(3)
C19 P1 C13 C14 -131.4(3)
Ni1 P1 C13 C14 -10.2(3)
C7 P1 C13 C18 -65.2(3)
C19 P1 C13 C18 47.7(3)
Ni1 P1 C13 C18 168.9(2)
C18 C13 C14 C15 0.7(5)
P1 C13 C14 C15 179.8(2)
C13 C14 C15 C16 -0.8(5)
C14 C15 C16 C17 0.0(5)
C15 C16 C17 C18 0.9(5)
C14 C13 C18 C17 0.2(5)
P1 C13 C18 C17 -178.9(2)
C16 C17 C18 C13 -1.0(5)
C7 P1 C19 C24 -134.5(2)
C13 P1 C19 C24 111.5(2)
Ni1 P1 C19 C24 -13.7(2)
C7 P1 C19 C20 49.1(3)
C13 P1 C19 C20 -64.9(3)
Ni1 P1 C19 C20 169.9(2)
C24 C19 C20 C21 -3.0(5)
P1 C19 C20 C21 173.3(3)
C19 C20 C21 C22 0.0(5)
C20 C21 C22 C23 2.9(5)
C21 C22 C23 C24 -2.7(5)
C20 C19 C24 C23 3.2(4)
P1 C19 C24 C23 -173.4(2)
C20 C19 C24 P2 -175.5(2)
P1 C19 C24 P2 7.9(3)
C22 C23 C24 C19 -0.4(4)
C22 C23 C24 P2 178.3(2)
C25 P2 C24 C19 -121.9(2)
C31 P2 C24 C19 123.8(2)
Ni1 P2 C24 C19 1.4(2)
C25 P2 C24 C23 59.3(3)
C31 P2 C24 C23 -54.9(3)
Ni1 P2 C24 C23 -177.3(2)
C31 P2 C25 C30 31.5(3)
C24 P2 C25 C30 -80.4(3)
Ni1 P2 C25 C30 159.8(2)
C31 P2 C25 C26 -153.3(2)
C24 P2 C25 C26 94.8(2)
Ni1 P2 C25 C26 -25.0(2)
C30 C25 C26 C27 -0.1(4)
P2 C25 C26 C27 -175.4(2)
C25 C26 C27 C28 -1.5(4)
C26 C27 C28 C29 1.7(4)
C27 C28 C29 C30 -0.4(5)
C26 C25 C30 C29 1.4(4)
P2 C25 C30 C29 176.5(2)
C28 C29 C30 C25 -1.2(5)
C25 P2 C31 C36 41.6(3)
C24 P2 C31 C36 154.3(2)
Ni1 P2 C31 C36 -86.9(2)
C25 P2 C31 C32 -143.6(2)
C24 P2 C31 C32 -30.9(3)
Ni1 P2 C31 C32 88.0(2)
C36 C31 C32 C33 -0.9(5)
P2 C31 C32 C33 -175.9(2)
C31 C32 C33 C34 1.0(5)
C32 C33 C34 C35 -0.1(5)
C33 C34 C35 C36 -0.8(5)
C34 C35 C36 C31 0.8(5)
C32 C31 C36 C35 0.0(4)
P2 C31 C36 C35 174.9(2)
